data_4501912
loop_
_publ_author_name
'Chen, Zilu'
'Jia, Maomao'
'Zhang, Zhong'
'Liang, Fupei'

_publ_section_title
;
 Construction of Planar Clusters Using Planar Aromatic Polyoxime Ligands:
 Synthesis, Structure, and Magnetic Properties
;
_journal_issue 11
_journal_name_full 'Crystal Growth &amp; Design'
_journal_page_first 4806
_journal_paper_doi 10.1021/cg100694w
_journal_volume 10
_journal_year 2010
_chemical_formula_moiety 'C36 H35 Mn3 N8 O16, H2 O'
_chemical_formula_sum 'C36 H37 Mn3 N8 O17'
_chemical_formula_weight 1018.56
_chemical_name_systematic
; 
 ? 
;
_space_group_IT_number 14
_symmetry_cell_setting monoclinic
_symmetry_space_group_name_Hall '-P 2ybc'
_symmetry_space_group_name_H-M 'P 1 21/c 1'
_atom_sites_solution_hydrogens geom
_atom_sites_solution_primary direct
_atom_sites_solution_secondary difmap
_audit_creation_method SHELXL-97
_cell_angle_alpha 90.00
_cell_angle_beta 95.6490(10)
_cell_angle_gamma 90.00
_cell_formula_units_Z 4
_cell_length_a 16.3831(10)
_cell_length_b 17.8693(11)
_cell_length_c 13.7435(9)
_cell_measurement_reflns_used 9189
_cell_measurement_temperature 296(2)
_cell_measurement_theta_max 26.03
_cell_measurement_theta_min 2.17
_cell_volume 4003.9(4)
_computing_cell_refinement 'SAINT (Bruker, 2004)'
_computing_data_collection 'APEX2 (Bruker, 2004)'
_computing_data_reduction SAINT
_computing_molecular_graphics 'SHELXTL (Bruker, 1998)'
_computing_publication_material 'SHELXTL (Bruker, 1998)'
_computing_structure_refinement 'SHELXL-97 (Sheldrick, 2008)'
_computing_structure_solution 'SHELXS-97 (Sheldrick, 2008)'
_diffrn_ambient_temperature 296(2)
_diffrn_measured_fraction_theta_full 0.998
_diffrn_measured_fraction_theta_max 0.998
_diffrn_measurement_device_type 'Bruker SMART CCD area-detector'
_diffrn_measurement_method 'phi and omega scans'
_diffrn_radiation_monochromator graphite
_diffrn_radiation_source 'fine-focus sealed tube'
_diffrn_radiation_type MoK\a
_diffrn_radiation_wavelength 0.71073
_diffrn_reflns_av_R_equivalents 0.0389
_diffrn_reflns_av_sigmaI/netI 0.0445
_diffrn_reflns_limit_h_max 14
_diffrn_reflns_limit_h_min -20
_diffrn_reflns_limit_k_max 22
_diffrn_reflns_limit_k_min -21
_diffrn_reflns_limit_l_max 16
_diffrn_reflns_limit_l_min -14
_diffrn_reflns_number 22036
_diffrn_reflns_theta_full 26.06
_diffrn_reflns_theta_max 26.06
_diffrn_reflns_theta_min 1.25
_exptl_absorpt_coefficient_mu 1.020
_exptl_absorpt_correction_T_max 0.8221
_exptl_absorpt_correction_T_min 0.6296
_exptl_absorpt_correction_type multi-scan
_exptl_absorpt_process_details 'SADABS (Bruker, 1998)'
_exptl_crystal_colour red
_exptl_crystal_density_diffrn 1.690
_exptl_crystal_density_method 'not measured'
_exptl_crystal_description block
_exptl_crystal_F_000 2080
_exptl_crystal_size_max 0.50
_exptl_crystal_size_mid 0.28
_exptl_crystal_size_min 0.20
_refine_diff_density_max 1.249
_refine_diff_density_min -0.715
_refine_diff_density_rms 0.091
_refine_ls_extinction_method none
_refine_ls_goodness_of_fit_ref 1.060
_refine_ls_hydrogen_treatment constr
_refine_ls_matrix_type full
_refine_ls_number_parameters 583
_refine_ls_number_reflns 7909
_refine_ls_number_restraints 0
_refine_ls_restrained_S_all 1.060
_refine_ls_R_factor_all 0.0647
_refine_ls_R_factor_gt 0.0440
_refine_ls_shift/su_max 0.001
_refine_ls_shift/su_mean 0.000
_refine_ls_structure_factor_coef Fsqd
_refine_ls_weighting_details 'calc w=1/[\s^2^(Fo^2^)+(0.0741P)^2^+2.1268P] where P=(Fo^2^+2Fc^2^)/3'
_refine_ls_weighting_scheme calc
_refine_ls_wR_factor_gt 0.1174
_refine_ls_wR_factor_ref 0.1348
_reflns_number_gt 6000
_reflns_number_total 7909
_reflns_threshold_expression >2sigma(I)
_cod_data_source_file cg100694w_si_002.cif
_cod_data_source_block Compound_4
_cod_depositor_comments
;
The following automatic conversions were performed:

'_symmetry_cell_setting' value 'Monoclinic' changed to 'monoclinic'
according to /home/saulius/struct/CIF-dictionaries/cif_core.dic
dictionary named 'cif_core.dic' version 2.4.2 from 2011-04-26.

Automatic conversion script
Id: cif_fix_values 1715 2011-07-08 13:25:40Z adriana 
;
_cod_original_sg_symbol_H-M P2(1)/c
_cod_database_code 4501912

loop_
_symmetry_equiv_pos_as_xyz
'x, y, z'
'-x, y+1/2, -z+1/2'
'-x, -y, -z'
'x, -y-1/2, z-1/2'

loop_
_atom_site_label
_atom_site_type_symbol
_atom_site_fract_x
_atom_site_fract_y
_atom_site_fract_z
_atom_site_U_iso_or_equiv
_atom_site_adp_type
_atom_site_occupancy
_atom_site_symmetry_multiplicity
_atom_site_calc_flag
_atom_site_refinement_flags
Mn1 Mn 0.25447(3) 0.88494(3) 0.14683(4) 0.02287(14) Uani 1 1 d .
Mn2 Mn 0.30088(3) 1.05510(3) 0.21793(4) 0.02450(14) Uani 1 1 d .
Mn3 Mn 0.11592(3) 1.01481(3) 0.14439(4) 0.01932(13) Uani 1 1 d .
C1 C 0.1080(2) 0.79167(17) 0.1134(2) 0.0214(7) Uani 1 1 d .
C2 C 0.1626(2) 0.72672(18) 0.1287(2) 0.0244(7) Uani 1 1 d .
C3 C 0.1093(2) 0.65894(18) 0.1339(3) 0.0276(8) Uani 1 1 d .
C4 C 0.0243(2) 0.68641(19) 0.1099(2) 0.0259(7) Uani 1 1 d .
C5 C -0.0478(2) 0.6445(2) 0.1012(3) 0.0327(9) Uani 1 1 d .
H5 H -0.0469 0.5928 0.1095 0.039 Uiso 1 1 calc R
C6 C -0.1204(2) 0.6825(2) 0.0797(3) 0.0343(9) Uani 1 1 d .
H6 H -0.1695 0.6560 0.0735 0.041 Uiso 1 1 calc R
C7 C -0.1218(2) 0.7594(2) 0.0673(3) 0.0316(8) Uani 1 1 d .
H7 H -0.1718 0.7834 0.0521 0.038 Uiso 1 1 calc R
C8 C -0.0505(2) 0.80166(19) 0.0768(2) 0.0245(7) Uani 1 1 d .
H8 H -0.0521 0.8534 0.0690 0.029 Uiso 1 1 calc R
C9 C 0.0237(2) 0.76408(18) 0.0985(2) 0.0229(7) Uani 1 1 d .
C10 C 0.4481(2) 0.9736(2) 0.3006(3) 0.0271(8) Uani 1 1 d .
C11 C 0.4739(2) 1.0441(2) 0.3497(3) 0.0283(8) Uani 1 1 d .
C12 C 0.5514(2) 1.0291(2) 0.4122(3) 0.0342(9) Uani 1 1 d .
C13 C 0.5693(2) 0.9493(2) 0.3997(3) 0.0321(8) Uani 1 1 d .
C14 C 0.6326(2) 0.9064(3) 0.4459(3) 0.0404(10) Uani 1 1 d .
H14 H 0.6718 0.9278 0.4909 0.048 Uiso 1 1 calc R
C15 C 0.6356(2) 0.8315(3) 0.4232(3) 0.0434(10) Uani 1 1 d .
H15 H 0.6775 0.8020 0.4535 0.052 Uiso 1 1 calc R
C16 C 0.5776(3) 0.7990(2) 0.3561(3) 0.0465(11) Uani 1 1 d .
H16 H 0.5817 0.7484 0.3414 0.056 Uiso 1 1 calc R
C17 C 0.5133(2) 0.8407(2) 0.3103(3) 0.0374(9) Uani 1 1 d .
H17 H 0.4740 0.8186 0.2660 0.045 Uiso 1 1 calc R
C18 C 0.5093(2) 0.9161(2) 0.3325(3) 0.0291(8) Uani 1 1 d .
C19 C 0.0961(2) 1.17774(17) 0.1635(2) 0.0206(7) Uani 1 1 d .
C20 C 0.0067(2) 1.16541(17) 0.1478(2) 0.0219(7) Uani 1 1 d .
C21 C -0.0335(2) 1.24051(18) 0.1542(2) 0.0249(7) Uani 1 1 d .
C22 C 0.0338(2) 1.29524(18) 0.1709(2) 0.0262(8) Uani 1 1 d .
C23 C 0.0283(3) 1.37226(19) 0.1821(3) 0.0333(9) Uani 1 1 d .
H23 H -0.0224 1.3960 0.1794 0.040 Uiso 1 1 calc R
C24 C 0.1005(3) 1.4126(2) 0.1973(3) 0.0398(10) Uani 1 1 d .
H24 H 0.0986 1.4642 0.2047 0.048 Uiso 1 1 calc R
C25 C 0.1756(3) 1.3764(2) 0.2017(3) 0.0412(10) Uani 1 1 d .
H25 H 0.2234 1.4048 0.2110 0.049 Uiso 1 1 calc R
C26 C 0.1821(2) 1.29901(18) 0.1925(3) 0.0298(8) Uani 1 1 d .
H26 H 0.2329 1.2754 0.1964 0.036 Uiso 1 1 calc R
C27 C 0.1100(2) 1.25875(17) 0.1774(2) 0.0227(7) Uani 1 1 d .
C28 C 0.1797(2) 1.00333(18) 0.3630(3) 0.0264(8) Uani 1 1 d .
C29 C 0.1689(3) 0.9731(2) 0.4632(3) 0.0403(10) Uani 1 1 d .
H29A H 0.2202 0.9532 0.4920 0.060 Uiso 1 1 calc R
H29B H 0.1283 0.9342 0.4579 0.060 Uiso 1 1 calc R
H29C H 0.1515 1.0127 0.5036 0.060 Uiso 1 1 calc R
C30 C 0.3470(3) 1.1149(3) 0.0231(4) 0.0655(15) Uani 1 1 d .
H30 H 0.2958 1.1370 0.0249 0.079 Uiso 1 1 calc R
C31 C 0.3586(4) 1.1830(5) -0.1257(6) 0.116(3) Uani 1 1 d .
H31A H 0.3056 1.2006 -0.1116 0.174 Uiso 1 1 calc R
H31B H 0.3536 1.1578 -0.1877 0.174 Uiso 1 1 calc R
H31C H 0.3953 1.2247 -0.1281 0.174 Uiso 1 1 calc R
C32 C 0.4630(4) 1.0922(4) -0.0631(5) 0.097(2) Uani 1 1 d .
H32A H 0.4742 1.0593 -0.0082 0.146 Uiso 1 1 calc R
H32B H 0.5079 1.1264 -0.0659 0.146 Uiso 1 1 calc R
H32C H 0.4562 1.0634 -0.1223 0.146 Uiso 1 1 calc R
C33 C 0.3201(3) 0.8783(2) -0.0515(3) 0.0438(10) Uani 1 1 d .
H33 H 0.3515 0.8416 -0.0176 0.053 Uiso 1 1 calc R
C34 C 0.2919(4) 0.9483(4) -0.1980(4) 0.088(2) Uani 1 1 d .
H34A H 0.2678 0.9256 -0.2573 0.133 Uiso 1 1 calc R
H34B H 0.3274 0.9884 -0.2136 0.133 Uiso 1 1 calc R
H34C H 0.2493 0.9678 -0.1619 0.133 Uiso 1 1 calc R
C35 C 0.4053(4) 0.8569(4) -0.1827(5) 0.087(2) Uani 1 1 d .
H35A H 0.4301 0.8214 -0.1365 0.131 Uiso 1 1 calc R
H35B H 0.4454 0.8933 -0.1974 0.131 Uiso 1 1 calc R
H35C H 0.3848 0.8314 -0.2416 0.131 Uiso 1 1 calc R
C36 C 0.2915(3) 0.8236(3) 0.3753(3) 0.0482(11) Uani 1 1 d .
H36A H 0.3221 0.7850 0.3464 0.072 Uiso 1 1 calc R
H36B H 0.2659 0.8032 0.4293 0.072 Uiso 1 1 calc R
H36C H 0.3278 0.8634 0.3980 0.072 Uiso 1 1 calc R
N1 N 0.13473(17) 0.86003(14) 0.1187(2) 0.0216(6) Uani 1 1 d .
N2 N 0.24138(18) 0.72059(15) 0.1361(2) 0.0286(7) Uani 1 1 d .
N3 N 0.38159(17) 0.96927(15) 0.2422(2) 0.0258(6) Uani 1 1 d .
N4 N 0.44416(18) 1.11103(17) 0.3428(2) 0.0306(7) Uani 1 1 d .
N5 N 0.14813(16) 1.12321(14) 0.1649(2) 0.0212(6) Uani 1 1 d .
N6 N -0.03674(17) 1.10649(15) 0.1305(2) 0.0246(6) Uani 1 1 d .
N7 N 0.3895(4) 1.1334(3) -0.0526(3) 0.0854(17) Uani 1 1 d .
N8 N 0.3375(2) 0.8945(2) -0.1410(3) 0.0501(10) Uani 1 1 d .
O1 O 0.22740(13) 0.98657(12) 0.15260(16) 0.0224(5) Uani 1 1 d .
O2 O 0.07814(14) 0.91505(12) 0.10853(17) 0.0241(5) Uani 1 1 d .
O3 O 0.28606(14) 0.78331(12) 0.13040(19) 0.0291(6) Uani 1 1 d .
O4 O 0.13122(17) 0.59567(13) 0.1542(2) 0.0368(6) Uani 1 1 d .
O5 O 0.36665(14) 0.90287(12) 0.19593(19) 0.0288(6) Uani 1 1 d .
O6 O 0.37560(15) 1.12407(13) 0.28481(19) 0.0330(6) Uani 1 1 d .
O7 O 0.59133(18) 1.07416(17) 0.4631(2) 0.0504(8) Uani 1 1 d .
O8 O 0.22868(14) 1.14047(12) 0.18055(18) 0.0268(5) Uani 1 1 d .
O9 O 0.00273(14) 1.04034(12) 0.12496(17) 0.0251(5) Uani 1 1 d .
O10 O -0.10708(16) 1.25254(14) 0.1480(2) 0.0367(6) Uani 1 1 d .
O11 O 0.11918(14) 0.99775(12) 0.29869(17) 0.0256(5) Uani 1 1 d .
O12 O 0.24724(15) 1.03365(13) 0.35097(17) 0.0287(6) Uani 1 1 d .
O13 O 0.36814(19) 1.07402(18) 0.0862(2) 0.0518(8) Uani 1 1 d .
O14 O 0.26681(17) 0.90733(15) -0.0105(2) 0.0371(6) Uani 1 1 d .
O15 O 0.13404(16) 1.02936(13) -0.02260(18) 0.0319(6) Uani 1 1 d .
H152 H 0.1754 1.0040 -0.0364 0.048 Uiso 1 1 d R
H151 H 0.0904 1.0144 -0.0549 0.048 Uiso 1 1 d R
O16 O 0.22973(15) 0.85204(13) 0.30372(18) 0.0289(5) Uani 1 1 d .
H161 H 0.1855 0.8311 0.3157 0.043 Uiso 1 1 d R
O17 O 0.4434(2) 0.74513(18) 0.0703(3) 0.0717(11) Uani 1 1 d .
H172 H 0.4570 0.6991 0.0742 0.108 Uiso 1 1 d R
H171 H 0.3943 0.7523 0.0824 0.108 Uiso 1 1 d R

loop_
_atom_site_aniso_label
_atom_site_aniso_U_11
_atom_site_aniso_U_22
_atom_site_aniso_U_33
_atom_site_aniso_U_23
_atom_site_aniso_U_13
_atom_site_aniso_U_12
Mn1 0.0204(3) 0.0172(3) 0.0302(3) -0.0035(2) -0.0014(2) 0.0002(2)
Mn2 0.0199(3) 0.0187(3) 0.0340(3) -0.0040(2) -0.0013(2) -0.0024(2)
Mn3 0.0187(3) 0.0146(2) 0.0242(3) -0.00112(19) -0.00042(19) -0.00130(19)
C1 0.0289(18) 0.0178(16) 0.0171(16) -0.0012(12) 0.0007(13) -0.0020(13)
C2 0.030(2) 0.0187(16) 0.0239(18) -0.0029(13) 0.0006(14) -0.0005(14)
C3 0.043(2) 0.0162(16) 0.0237(18) -0.0030(13) 0.0052(15) -0.0034(15)
C4 0.037(2) 0.0229(17) 0.0179(17) -0.0032(14) 0.0012(14) -0.0052(15)
C5 0.045(2) 0.0267(18) 0.0260(19) 0.0012(15) 0.0031(16) -0.0118(17)
C6 0.033(2) 0.037(2) 0.031(2) 0.0038(17) 0.0011(16) -0.0152(17)
C7 0.0256(19) 0.042(2) 0.0265(19) 0.0022(16) -0.0017(14) -0.0058(16)
C8 0.0279(19) 0.0256(17) 0.0194(17) 0.0002(13) -0.0009(14) -0.0018(14)
C9 0.0297(19) 0.0242(17) 0.0147(16) -0.0022(13) 0.0019(13) -0.0062(14)
C10 0.0223(18) 0.0299(18) 0.0291(19) -0.0022(15) 0.0026(14) -0.0013(15)
C11 0.0245(18) 0.0296(18) 0.0306(19) -0.0039(15) 0.0019(14) -0.0063(15)
C12 0.027(2) 0.045(2) 0.030(2) -0.0066(17) -0.0003(15) -0.0056(17)
C13 0.0211(18) 0.047(2) 0.028(2) -0.0022(17) 0.0018(14) -0.0014(16)
C14 0.022(2) 0.062(3) 0.036(2) -0.003(2) -0.0027(16) -0.0009(19)
C15 0.028(2) 0.057(3) 0.044(3) 0.004(2) -0.0013(18) 0.013(2)
C16 0.036(2) 0.047(3) 0.054(3) -0.002(2) -0.004(2) 0.014(2)
C17 0.030(2) 0.040(2) 0.040(2) -0.0053(18) -0.0072(17) 0.0028(17)
C18 0.0240(19) 0.0355(19) 0.0278(19) -0.0020(16) 0.0019(14) -0.0005(15)
C19 0.0275(18) 0.0180(15) 0.0166(16) 0.0022(12) 0.0036(13) -0.0018(13)
C20 0.0279(18) 0.0197(16) 0.0183(16) 0.0002(13) 0.0034(13) 0.0025(14)
C21 0.031(2) 0.0247(17) 0.0191(17) -0.0022(13) 0.0035(14) 0.0070(15)
C22 0.036(2) 0.0219(17) 0.0209(17) -0.0001(13) 0.0027(14) 0.0036(15)
C23 0.048(2) 0.0214(17) 0.031(2) 0.0036(15) 0.0054(17) 0.0102(16)
C24 0.060(3) 0.0146(17) 0.045(2) 0.0000(16) 0.007(2) -0.0002(17)
C25 0.048(3) 0.0238(19) 0.053(3) -0.0026(18) 0.009(2) -0.0081(18)
C26 0.032(2) 0.0207(17) 0.037(2) -0.0014(15) 0.0055(16) -0.0020(15)
C27 0.0325(19) 0.0171(15) 0.0191(17) 0.0008(13) 0.0050(13) -0.0008(14)
C28 0.035(2) 0.0203(16) 0.0243(18) -0.0022(14) 0.0025(15) 0.0050(15)
C29 0.046(3) 0.045(2) 0.028(2) 0.0034(18) -0.0020(17) -0.005(2)
C30 0.062(3) 0.067(3) 0.073(4) -0.001(3) 0.032(3) 0.013(3)
C31 0.088(5) 0.164(8) 0.100(6) 0.040(5) 0.029(4) 0.055(5)
C32 0.069(4) 0.136(6) 0.089(5) 0.027(4) 0.024(4) -0.005(4)
C33 0.055(3) 0.036(2) 0.042(2) 0.0057(19) 0.013(2) 0.003(2)
C34 0.109(5) 0.117(5) 0.039(3) 0.012(3) 0.005(3) 0.032(4)
C35 0.107(5) 0.084(4) 0.080(4) 0.002(3) 0.057(4) 0.010(4)
C36 0.038(2) 0.062(3) 0.043(3) 0.013(2) -0.0060(19) 0.004(2)
N1 0.0256(15) 0.0152(13) 0.0238(15) 0.0007(11) 0.0014(11) 0.0011(11)
N2 0.0335(18) 0.0184(14) 0.0340(17) -0.0024(12) 0.0041(13) 0.0013(12)
N3 0.0209(15) 0.0238(14) 0.0319(17) -0.0041(12) -0.0015(12) -0.0044(12)
N4 0.0240(16) 0.0320(17) 0.0358(18) -0.0050(13) 0.0023(13) -0.0070(13)
N5 0.0204(14) 0.0192(13) 0.0240(15) 0.0004(11) 0.0024(11) -0.0025(11)
N6 0.0245(15) 0.0245(15) 0.0245(15) -0.0022(12) 0.0012(12) 0.0046(12)
N7 0.124(5) 0.089(4) 0.051(3) 0.023(3) 0.052(3) 0.042(3)
N8 0.065(3) 0.053(2) 0.035(2) 0.0001(17) 0.0182(18) 0.0052(19)
O1 0.0200(12) 0.0171(11) 0.0292(13) -0.0020(9) -0.0015(9) 0.0006(9)
O2 0.0207(12) 0.0166(11) 0.0337(14) -0.0028(10) -0.0034(10) 0.0017(9)
O3 0.0248(13) 0.0202(12) 0.0426(15) -0.0034(11) 0.0042(11) -0.0007(10)
O4 0.0474(17) 0.0184(13) 0.0450(17) -0.0001(11) 0.0070(13) -0.0005(11)
O5 0.0232(13) 0.0216(12) 0.0400(15) -0.0069(10) -0.0041(11) 0.0010(10)
O6 0.0270(14) 0.0241(12) 0.0462(16) -0.0058(11) -0.0049(11) -0.0038(10)
O7 0.0414(17) 0.0529(18) 0.0532(19) -0.0172(15) -0.0144(14) -0.0066(15)
O8 0.0214(12) 0.0184(11) 0.0403(15) -0.0015(10) 0.0010(10) -0.0030(10)
O9 0.0221(12) 0.0175(11) 0.0350(14) -0.0046(10) -0.0008(10) 0.0015(9)
O10 0.0286(15) 0.0339(14) 0.0472(17) -0.0070(12) 0.0018(12) 0.0097(11)
O11 0.0263(13) 0.0254(12) 0.0249(13) 0.0015(10) 0.0011(10) -0.0013(10)
O12 0.0289(14) 0.0283(13) 0.0278(13) -0.0040(10) -0.0019(10) -0.0058(11)
O13 0.0495(19) 0.057(2) 0.050(2) 0.0058(16) 0.0127(15) -0.0036(16)
O14 0.0422(16) 0.0353(14) 0.0337(15) -0.0029(12) 0.0035(12) 0.0016(13)
O15 0.0340(14) 0.0302(13) 0.0305(14) -0.0013(11) -0.0011(11) -0.0036(11)
O16 0.0261(13) 0.0281(13) 0.0315(14) 0.0030(11) -0.0020(10) -0.0011(11)
O17 0.058(2) 0.0445(19) 0.117(3) 0.0151(19) 0.033(2) 0.0097(17)

loop_
_atom_type_symbol
_atom_type_description
_atom_type_scat_dispersion_real
_atom_type_scat_dispersion_imag
_atom_type_scat_source
C C 0.0033 0.0016 'International Tables Vol C Tables 4.2.6.8 and 6.1.1.4'
H H 0.0000 0.0000 'International Tables Vol C Tables 4.2.6.8 and 6.1.1.4'
N N 0.0061 0.0033 'International Tables Vol C Tables 4.2.6.8 and 6.1.1.4'
O O 0.0106 0.0060 'International Tables Vol C Tables 4.2.6.8 and 6.1.1.4'
Mn Mn 0.3368 0.7283 'International Tables Vol C Tables 4.2.6.8 and 6.1.1.4'

loop_
_geom_angle_atom_site_label_1
_geom_angle_atom_site_label_2
_geom_angle_atom_site_label_3
_geom_angle
O1 Mn1 O3 174.93(11)
O1 Mn1 O5 92.62(10)
O3 Mn1 O5 86.51(10)
O1 Mn1 N1 89.56(10)
O3 Mn1 N1 92.14(10)
O5 Mn1 N1 170.21(11)
O1 Mn1 O14 84.92(10)
O3 Mn1 O14 90.25(10)
O5 Mn1 O14 97.81(11)
N1 Mn1 O14 91.89(11)
O1 Mn1 O16 98.24(9)
O3 Mn1 O16 86.72(10)
O5 Mn1 O16 87.95(10)
N1 Mn1 O16 82.29(10)
O14 Mn1 O16 173.33(9)
O1 Mn2 O6 179.61(11)
O1 Mn2 O8 92.30(9)
O6 Mn2 O8 88.03(10)
O1 Mn2 N3 87.85(10)
O6 Mn2 N3 91.84(11)
O8 Mn2 N3 173.40(11)
O1 Mn2 O12 89.65(10)
O6 Mn2 O12 90.11(10)
O8 Mn2 O12 94.31(10)
N3 Mn2 O12 92.29(11)
O1 Mn2 O13 93.16(11)
O6 Mn2 O13 87.05(12)
O8 Mn2 O13 90.16(11)
N3 Mn2 O13 83.24(12)
O12 Mn2 O13 174.63(11)
O1 Mn2 Mn3 32.50(7)
O6 Mn2 Mn3 147.69(8)
O8 Mn2 Mn3 64.10(7)
N3 Mn2 Mn3 117.75(8)
O12 Mn2 Mn3 76.85(6)
O13 Mn2 Mn3 107.87(9)
O1 Mn3 O9 175.14(10)
O1 Mn3 O2 93.00(9)
O9 Mn3 O2 84.39(9)
O1 Mn3 N5 90.58(10)
O9 Mn3 N5 91.56(10)
O2 Mn3 N5 172.57(10)
O1 Mn3 O11 88.45(10)
O9 Mn3 O11 95.87(10)
O2 Mn3 O11 95.59(9)
N5 Mn3 O11 91.02(10)
O1 Mn3 O15 82.76(9)
O9 Mn3 O15 92.94(10)
O2 Mn3 O15 85.50(9)
N5 Mn3 O15 88.50(10)
O11 Mn3 O15 171.19(9)
O1 Mn3 Mn2 32.39(6)
O9 Mn3 Mn2 151.05(7)
O2 Mn3 Mn2 124.08(7)
N5 Mn3 Mn2 60.73(8)
O11 Mn3 Mn2 77.71(6)
O15 Mn3 Mn2 94.42(6)
N1 C1 C9 129.4(3)
N1 C1 C2 122.6(3)
C9 C1 C2 107.9(3)
N2 C2 C1 132.0(3)
N2 C2 C3 120.7(3)
C1 C2 C3 107.2(3)
O4 C3 C4 127.7(3)
O4 C3 C2 127.2(3)
C4 C3 C2 105.1(3)
C5 C4 C9 121.8(3)
C5 C4 C3 127.7(3)
C9 C4 C3 110.5(3)
C6 C5 C4 117.5(3)
C6 C5 H5 121.3
C4 C5 H5 121.3
C5 C6 C7 121.2(3)
C5 C6 H6 119.4
C7 C6 H6 119.4
C8 C7 C6 121.7(4)
C8 C7 H7 119.1
C6 C7 H7 119.1
C7 C8 C9 117.8(3)
C7 C8 H8 121.1
C9 C8 H8 121.1
C8 C9 C4 119.9(3)
C8 C9 C1 131.2(3)
C4 C9 C1 108.9(3)
N3 C10 C18 130.7(3)
N3 C10 C11 121.5(3)
C18 C10 C11 107.7(3)
N4 C11 C10 132.1(3)
N4 C11 C12 120.3(3)
C10 C11 C12 107.5(3)
O7 C12 C13 127.5(4)
O7 C12 C11 126.4(4)
C13 C12 C11 106.1(3)
C14 C13 C18 120.5(4)
C14 C13 C12 129.0(4)
C18 C13 C12 110.5(3)
C15 C14 C13 118.3(4)
C15 C14 H14 120.8
C13 C14 H14 120.8
C14 C15 C16 121.3(4)
C14 C15 H15 119.3
C16 C15 H15 119.3
C15 C16 C17 121.1(4)
C15 C16 H16 119.4
C17 C16 H16 119.4
C18 C17 C16 118.2(4)
C18 C17 H17 120.9
C16 C17 H17 120.9
C17 C18 C13 120.5(3)
C17 C18 C10 131.3(3)
C13 C18 C10 108.2(3)
N5 C19 C27 130.1(3)
N5 C19 C20 122.2(3)
C27 C19 C20 107.7(3)
N6 C20 C19 132.5(3)
N6 C20 C21 120.5(3)
C19 C20 C21 107.0(3)
O10 C21 C22 127.8(3)
O10 C21 C20 126.1(3)
C22 C21 C20 106.1(3)
C23 C22 C27 121.3(3)
C23 C22 C21 128.3(3)
C27 C22 C21 110.4(3)
C24 C23 C22 118.0(4)
C24 C23 H23 121.0
C22 C23 H23 121.0
C23 C24 C25 120.5(3)
C23 C24 H24 119.8
C25 C24 H24 119.8
C24 C25 C26 122.2(4)
C24 C25 H25 118.9
C26 C25 H25 118.9
C27 C26 C25 117.3(4)
C27 C26 H26 121.4
C25 C26 H26 121.4
C26 C27 C22 120.7(3)
C26 C27 C19 130.5(3)
C22 C27 C19 108.9(3)
O12 C28 O11 125.5(3)
O12 C28 C29 117.3(3)
O11 C28 C29 117.2(3)
C28 C29 H29A 109.5
C28 C29 H29B 109.5
H29A C29 H29B 109.5
C28 C29 H29C 109.5
H29A C29 H29C 109.5
H29B C29 H29C 109.5
O13 C30 N7 126.3(5)
O13 C30 H30 116.8
N7 C30 H30 116.8
N7 C31 H31A 109.5
N7 C31 H31B 109.5
H31A C31 H31B 109.5
N7 C31 H31C 109.5
H31A C31 H31C 109.5
H31B C31 H31C 109.5
N7 C32 H32A 109.5
N7 C32 H32B 109.5
H32A C32 H32B 109.5
N7 C32 H32C 109.5
H32A C32 H32C 109.5
H32B C32 H32C 109.5
O14 C33 N8 125.1(4)
O14 C33 H33 117.4
N8 C33 H33 117.4
N8 C34 H34A 109.5
N8 C34 H34B 109.5
H34A C34 H34B 109.5
N8 C34 H34C 109.5
H34A C34 H34C 109.5
H34B C34 H34C 109.5
N8 C35 H35A 109.5
N8 C35 H35B 109.5
H35A C35 H35B 109.5
N8 C35 H35C 109.5
H35A C35 H35C 109.5
H35B C35 H35C 109.5
O16 C36 H36A 109.5
O16 C36 H36B 109.5
H36A C36 H36B 109.5
O16 C36 H36C 109.5
H36A C36 H36C 109.5
H36B C36 H36C 109.5
C1 N1 O2 117.1(3)
C1 N1 Mn1 122.5(2)
O2 N1 Mn1 120.39(19)
C2 N2 O3 118.1(3)
C10 N3 O5 116.5(3)
C10 N3 Mn2 123.6(2)
O5 N3 Mn2 119.93(19)
C11 N4 O6 119.7(3)
C19 N5 O8 117.5(3)
C19 N5 Mn3 123.9(2)
O8 N5 Mn3 118.58(19)
C20 N6 O9 118.0(3)
C30 N7 C31 122.2(6)
C30 N7 C32 117.1(5)
C31 N7 C32 120.2(5)
C33 N8 C34 121.0(4)
C33 N8 C35 120.4(4)
C34 N8 C35 118.6(5)
Mn1 O1 Mn2 120.54(12)
Mn1 O1 Mn3 119.24(11)
Mn2 O1 Mn3 115.11(11)
N1 O2 Mn3 116.47(18)
N2 O3 Mn1 129.1(2)
N3 O5 Mn1 115.63(19)
N4 O6 Mn2 129.7(2)
N5 O8 Mn2 114.65(17)
N6 O9 Mn3 131.76(19)
C28 O11 Mn3 128.5(2)
C28 O12 Mn2 129.1(2)
C30 O13 Mn2 124.4(3)
C33 O14 Mn1 121.1(3)
Mn3 O15 H152 109.7
Mn3 O15 H151 107.1
H152 O15 H151 111.4
C36 O16 Mn1 123.7(2)
C36 O16 H161 105.6
Mn1 O16 H161 121.8
H172 O17 H171 112.3

loop_
_geom_bond_atom_site_label_1
_geom_bond_atom_site_label_2
_geom_bond_distance
Mn1 O1 1.873(2)
Mn1 O3 1.908(2)
Mn1 O5 1.921(2)
Mn1 N1 2.012(3)
Mn1 O14 2.228(3)
Mn1 O16 2.309(2)
Mn2 O1 1.882(2)
Mn2 O6 1.908(2)
Mn2 O8 1.967(2)
Mn2 N3 2.031(3)
Mn2 O12 2.140(3)
Mn2 O13 2.236(3)
Mn2 Mn3 3.1809(7)
Mn3 O1 1.887(2)
Mn3 O9 1.903(2)
Mn3 O2 1.935(2)
Mn3 N5 2.020(3)
Mn3 O11 2.138(2)
Mn3 O15 2.357(2)
C1 N1 1.297(4)
C1 C9 1.461(5)
C1 C2 1.468(5)
C2 N2 1.289(4)
C2 C3 1.499(5)
C3 O4 1.211(4)
C3 C4 1.482(5)
C4 C5 1.395(5)
C4 C9 1.397(5)
C5 C6 1.376(5)
C5 H5 0.9300
C6 C7 1.386(5)
C6 H6 0.9300
C7 C8 1.386(5)
C7 H7 0.9300
C8 C9 1.395(5)
C8 H8 0.9300
C10 N3 1.291(4)
C10 C18 1.471(5)
C10 C11 1.471(5)
C11 N4 1.291(5)
C11 C12 1.485(5)
C12 O7 1.216(4)
C12 C13 1.468(6)
C13 C14 1.391(5)
C13 C18 1.412(5)
C14 C15 1.377(6)
C14 H14 0.9300
C15 C16 1.385(6)
C15 H15 0.9300
C16 C17 1.388(5)
C16 H16 0.9300
C17 C18 1.385(5)
C17 H17 0.9300
C19 N5 1.293(4)
C19 C27 1.475(4)
C19 C20 1.476(5)
C20 N6 1.279(4)
C20 C21 1.501(4)
C21 O10 1.219(4)
C21 C22 1.474(5)
C22 C23 1.389(5)
C22 C27 1.403(5)
C23 C24 1.383(6)
C23 H23 0.9300
C24 C25 1.386(6)
C24 H24 0.9300
C25 C26 1.394(5)
C25 H25 0.9300
C26 C27 1.382(5)
C26 H26 0.9300
C28 O12 1.257(4)
C28 O11 1.266(4)
C28 C29 1.506(5)
C29 H29A 0.9600
C29 H29B 0.9600
C29 H29C 0.9600
C30 O13 1.159(6)
C30 N7 1.349(7)
C30 H30 0.9300
C31 N7 1.397(8)
C31 H31A 0.9600
C31 H31B 0.9600
C31 H31C 0.9600
C32 N7 1.430(8)
C32 H32A 0.9600
C32 H32B 0.9600
C32 H32C 0.9600
C33 O14 1.202(5)
C33 N8 1.322(5)
C33 H33 0.9300
C34 N8 1.408(6)
C34 H34A 0.9600
C34 H34B 0.9600
C34 H34C 0.9600
C35 N8 1.461(6)
C35 H35A 0.9600
C35 H35B 0.9600
C35 H35C 0.9600
C36 O16 1.433(4)
C36 H36A 0.9600
C36 H36B 0.9600
C36 H36C 0.9600
N1 O2 1.349(3)
N2 O3 1.345(4)
N3 O5 1.357(3)
N4 O6 1.332(4)
N5 O8 1.352(3)
N6 O9 1.353(3)
O15 H152 0.8525
O15 H151 0.8469
O16 H161 0.8459
O17 H172 0.8518
O17 H171 0.8481

loop_
_geom_hbond_atom_site_label_D
_geom_hbond_atom_site_label_H
_geom_hbond_atom_site_label_A
_geom_hbond_distance_DH
_geom_hbond_distance_HA
_geom_hbond_distance_DA
_geom_hbond_angle_DHA
_geom_hbond_site_symmetry_A
O15 H152 O14 0.85 2.29 3.073(4) 152.7 .
O15 H151 O9 0.85 1.98 2.816(3) 168.8 3_575
O15 H151 N6 0.85 2.52 3.189(4) 136.8 3_575
O16 H161 O10 0.85 2.00 2.811(3) 160.6 2_545
O17 H172 O7 0.85 2.41 3.133(4) 143.5 2_645
O17 H172 N4 0.85 2.46 3.182(4) 143.4 2_645
O17 H171 O3 0.85 2.03 2.866(4) 169.2 .

loop_
_geom_torsion_atom_site_label_1
_geom_torsion_atom_site_label_2
_geom_torsion_atom_site_label_3
_geom_torsion_atom_site_label_4
_geom_torsion
O6 Mn2 Mn3 O1 -179.4(2)
O8 Mn2 Mn3 O1 147.71(16)
N3 Mn2 Mn3 O1 -25.19(16)
O12 Mn2 Mn3 O1 -110.80(15)
O13 Mn2 Mn3 O1 66.53(16)
O1 Mn2 Mn3 O9 -173.3(2)
O6 Mn2 Mn3 O9 7.4(2)
O8 Mn2 Mn3 O9 -25.56(18)
N3 Mn2 Mn3 O9 161.54(18)
O12 Mn2 Mn3 O9 75.93(17)
O13 Mn2 Mn3 O9 -106.74(18)
O1 Mn2 Mn3 O2 18.52(16)
O6 Mn2 Mn3 O2 -160.83(18)
O8 Mn2 Mn3 O2 166.23(12)
N3 Mn2 Mn3 O2 -6.67(13)
O12 Mn2 Mn3 O2 -92.28(11)
O13 Mn2 Mn3 O2 85.05(13)
O1 Mn2 Mn3 N5 -154.81(16)
O6 Mn2 Mn3 N5 25.83(18)
O8 Mn2 Mn3 N5 -7.11(12)
N3 Mn2 Mn3 N5 179.99(14)
O12 Mn2 Mn3 N5 94.38(11)
O13 Mn2 Mn3 N5 -88.29(13)
O1 Mn2 Mn3 O11 106.97(14)
O6 Mn2 Mn3 O11 -72.39(17)
O8 Mn2 Mn3 O11 -105.32(10)
N3 Mn2 Mn3 O11 81.78(12)
O12 Mn2 Mn3 O11 -3.83(9)
O13 Mn2 Mn3 O11 173.50(11)
O1 Mn2 Mn3 O15 -69.02(14)
O6 Mn2 Mn3 O15 111.62(17)
O8 Mn2 Mn3 O15 78.68(10)
N3 Mn2 Mn3 O15 -94.21(12)
O12 Mn2 Mn3 O15 -179.83(9)
O13 Mn2 Mn3 O15 -2.50(11)
N1 C1 C2 N2 -10.5(6)
C9 C1 C2 N2 172.8(4)
N1 C1 C2 C3 170.6(3)
C9 C1 C2 C3 -6.1(3)
N2 C2 C3 O4 7.9(6)
C1 C2 C3 O4 -173.1(3)
N2 C2 C3 C4 -172.9(3)
C1 C2 C3 C4 6.2(3)
O4 C3 C4 C5 -3.5(6)
C2 C3 C4 C5 177.3(3)
O4 C3 C4 C9 175.1(4)
C2 C3 C4 C9 -4.2(4)
C9 C4 C5 C6 0.6(5)
C3 C4 C5 C6 179.0(3)
C4 C5 C6 C7 0.1(5)
C5 C6 C7 C8 -0.7(6)
C6 C7 C8 C9 0.7(5)
C7 C8 C9 C4 -0.1(5)
C7 C8 C9 C1 -179.7(3)
C5 C4 C9 C8 -0.6(5)
C3 C4 C9 C8 -179.2(3)
C5 C4 C9 C1 179.1(3)
C3 C4 C9 C1 0.5(4)
N1 C1 C9 C8 6.8(6)
C2 C1 C9 C8 -176.8(3)
N1 C1 C9 C4 -172.8(3)
C2 C1 C9 C4 3.6(4)
N3 C10 C11 N4 -4.8(6)
C18 C10 C11 N4 175.9(4)
N3 C10 C11 C12 179.1(3)
C18 C10 C11 C12 -0.2(4)
N4 C11 C12 O7 2.7(6)
C10 C11 C12 O7 179.3(4)
N4 C11 C12 C13 -177.4(3)
C10 C11 C12 C13 -0.7(4)
O7 C12 C13 C14 3.6(7)
C11 C12 C13 C14 -176.4(4)
O7 C12 C13 C18 -178.6(4)
C11 C12 C13 C18 1.4(4)
C18 C13 C14 C15 1.0(6)
C12 C13 C14 C15 178.6(4)
C13 C14 C15 C16 0.1(7)
C14 C15 C16 C17 -1.1(7)
C15 C16 C17 C18 0.9(7)
C16 C17 C18 C13 0.2(6)
C16 C17 C18 C10 -176.8(4)
C14 C13 C18 C17 -1.1(6)
C12 C13 C18 C17 -179.2(4)
C14 C13 C18 C10 176.4(3)
C12 C13 C18 C10 -1.6(4)
N3 C10 C18 C17 -0.9(7)
C11 C10 C18 C17 178.3(4)
N3 C10 C18 C13 -178.1(4)
C11 C10 C18 C13 1.1(4)
N5 C19 C20 N6 -2.4(6)
C27 C19 C20 N6 178.4(3)
N5 C19 C20 C21 178.2(3)
C27 C19 C20 C21 -1.0(3)
N6 C20 C21 O10 3.0(5)
C19 C20 C21 O10 -177.5(3)
N6 C20 C21 C22 -178.0(3)
C19 C20 C21 C22 1.5(3)
O10 C21 C22 C23 -0.9(6)
C20 C21 C22 C23 -179.9(3)
O10 C21 C22 C27 177.5(3)
C20 C21 C22 C27 -1.5(4)
C27 C22 C23 C24 1.7(5)
C21 C22 C23 C24 179.9(3)
C22 C23 C24 C25 -0.3(6)
C23 C24 C25 C26 -0.9(6)
C24 C25 C26 C27 0.8(6)
C25 C26 C27 C22 0.5(5)
C25 C26 C27 C19 179.0(4)
C23 C22 C27 C26 -1.8(5)
C21 C22 C27 C26 179.7(3)
C23 C22 C27 C19 179.4(3)
C21 C22 C27 C19 0.9(4)
N5 C19 C27 C26 2.4(6)
C20 C19 C27 C26 -178.5(3)
N5 C19 C27 C22 -179.0(3)
C20 C19 C27 C22 0.1(4)
C9 C1 N1 O2 -0.5(5)
C2 C1 N1 O2 -176.4(3)
C9 C1 N1 Mn1 176.7(3)
C2 C1 N1 Mn1 0.8(4)
O1 Mn1 N1 C1 -174.2(3)
O3 Mn1 N1 C1 10.6(3)
O14 Mn1 N1 C1 100.9(3)
O16 Mn1 N1 C1 -75.8(3)
O1 Mn1 N1 O2 3.0(2)
O3 Mn1 N1 O2 -172.3(2)
O14 Mn1 N1 O2 -81.9(2)
O16 Mn1 N1 O2 101.3(2)
C1 C2 N2 O3 0.8(5)
C3 C2 N2 O3 179.6(3)
C18 C10 N3 O5 -5.2(6)
C11 C10 N3 O5 175.7(3)
C18 C10 N3 Mn2 174.6(3)
C11 C10 N3 Mn2 -4.6(5)
O1 Mn2 N3 C10 -169.1(3)
O6 Mn2 N3 C10 10.6(3)
O12 Mn2 N3 C10 -79.5(3)
O13 Mn2 N3 C10 97.5(3)
Mn3 Mn2 N3 C10 -155.9(3)
O1 Mn2 N3 O5 10.6(2)
O6 Mn2 N3 O5 -169.6(2)
O12 Mn2 N3 O5 100.2(2)
O13 Mn2 N3 O5 -82.8(2)
Mn3 Mn2 N3 O5 23.9(3)
C10 C11 N4 O6 2.8(6)
C12 C11 N4 O6 178.5(3)
C27 C19 N5 O8 -0.5(5)
C20 C19 N5 O8 -179.6(3)
C27 C19 N5 Mn3 179.8(3)
C20 C19 N5 Mn3 0.8(4)
O1 Mn3 N5 C19 177.1(3)
O9 Mn3 N5 C19 1.5(3)
O11 Mn3 N5 C19 -94.4(3)
O15 Mn3 N5 C19 94.4(3)
Mn2 Mn3 N5 C19 -169.7(3)
O1 Mn3 N5 O8 -2.5(2)
O9 Mn3 N5 O8 -178.2(2)
O11 Mn3 N5 O8 85.9(2)
O15 Mn3 N5 O8 -85.3(2)
Mn2 Mn3 N5 O8 10.63(17)
C19 C20 N6 O9 0.3(5)
C21 C20 N6 O9 179.6(3)
O13 C30 N7 C31 179.6(7)
O13 C30 N7 C32 8.2(10)
O14 C33 N8 C34 -1.2(8)
O14 C33 N8 C35 178.3(5)
O5 Mn1 O1 Mn2 -11.18(15)
N1 Mn1 O1 Mn2 159.27(15)
O14 Mn1 O1 Mn2 -108.79(15)
O16 Mn1 O1 Mn2 77.13(14)
O5 Mn1 O1 Mn3 -164.66(14)
N1 Mn1 O1 Mn3 5.79(14)
O14 Mn1 O1 Mn3 97.73(14)
O16 Mn1 O1 Mn3 -76.35(14)
O8 Mn2 O1 Mn1 176.74(14)
N3 Mn2 O1 Mn1 3.34(15)
O12 Mn2 O1 Mn1 -88.97(14)
O13 Mn2 O1 Mn1 86.45(15)
Mn3 Mn2 O1 Mn1 -154.5(2)
O8 Mn2 O1 Mn3 -28.75(14)
N3 Mn2 O1 Mn3 157.86(14)
O12 Mn2 O1 Mn3 65.55(13)
O13 Mn2 O1 Mn3 -119.04(14)
O2 Mn3 O1 Mn1 -9.85(14)
N5 Mn3 O1 Mn1 176.66(14)
O11 Mn3 O1 Mn1 85.66(13)
O15 Mn3 O1 Mn1 -94.92(13)
Mn2 Mn3 O1 Mn1 154.9(2)
O2 Mn3 O1 Mn2 -164.72(13)
N5 Mn3 O1 Mn2 21.79(13)
O11 Mn3 O1 Mn2 -69.21(13)
O15 Mn3 O1 Mn2 110.21(13)
C1 N1 O2 Mn3 167.0(2)
Mn1 N1 O2 Mn3 -10.3(3)
O1 Mn3 O2 N1 11.7(2)
O9 Mn3 O2 N1 -172.4(2)
O11 Mn3 O2 N1 -77.1(2)
O15 Mn3 O2 N1 94.2(2)
Mn2 Mn3 O2 N1 1.9(2)
C2 N2 O3 Mn1 18.4(4)
O5 Mn1 O3 N2 149.0(3)
N1 Mn1 O3 N2 -21.3(3)
O14 Mn1 O3 N2 -113.2(3)
O16 Mn1 O3 N2 60.9(3)
C10 N3 O5 Mn1 159.4(3)
Mn2 N3 O5 Mn1 -20.4(3)
O1 Mn1 O5 N3 18.3(2)
O3 Mn1 O5 N3 -166.7(2)
O14 Mn1 O5 N3 103.6(2)
O16 Mn1 O5 N3 -79.8(2)
C11 N4 O6 Mn2 9.3(5)
O8 Mn2 O6 N4 173.0(3)
N3 Mn2 O6 N4 -13.6(3)
O12 Mn2 O6 N4 78.7(3)
O13 Mn2 O6 N4 -96.7(3)
Mn3 Mn2 O6 N4 143.7(2)
C19 N5 O8 Mn2 163.7(2)
Mn3 N5 O8 Mn2 -16.6(3)
O1 Mn2 O8 N5 26.9(2)
O6 Mn2 O8 N5 -152.9(2)
O12 Mn2 O8 N5 -62.9(2)
O13 Mn2 O8 N5 120.1(2)
Mn3 Mn2 O8 N5 10.22(17)
C20 N6 O9 Mn3 3.5(4)
O2 Mn3 O9 N6 -177.6(3)
N5 Mn3 O9 N6 -3.8(3)
O11 Mn3 O9 N6 87.3(3)
O15 Mn3 O9 N6 -92.4(3)
Mn2 Mn3 O9 N6 12.2(4)
O12 C28 O11 Mn3 14.1(5)
C29 C28 O11 Mn3 -167.8(2)
O1 Mn3 O11 C28 28.0(3)
O9 Mn3 O11 C28 -154.3(3)
O2 Mn3 O11 C28 120.8(3)
N5 Mn3 O11 C28 -62.6(3)
Mn2 Mn3 O11 C28 -2.9(2)
O11 C28 O12 Mn2 -21.1(5)
C29 C28 O12 Mn2 160.8(2)
O1 Mn2 O12 C28 -16.7(3)
O6 Mn2 O12 C28 163.6(3)
O8 Mn2 O12 C28 75.6(3)
N3 Mn2 O12 C28 -104.6(3)
Mn3 Mn2 O12 C28 13.4(3)
N7 C30 O13 Mn2 173.1(5)
O1 Mn2 O13 C30 82.5(5)
O6 Mn2 O13 C30 -97.9(5)
O8 Mn2 O13 C30 -9.9(5)
N3 Mn2 O13 C30 169.9(5)
Mn3 Mn2 O13 C30 52.9(5)
N8 C33 O14 Mn1 -172.2(3)
O1 Mn1 O14 C33 141.8(3)
O3 Mn1 O14 C33 -36.7(3)
O5 Mn1 O14 C33 49.8(3)
N1 Mn1 O14 C33 -128.8(3)
O1 Mn1 O16 C36 -118.3(3)
O3 Mn1 O16 C36 60.7(3)
O5 Mn1 O16 C36 -25.9(3)
N1 Mn1 O16 C36 153.3(3)
